data_7060254
loop_
_publ_author_name
'Song, Hao'
'Zhang, Sen-Yu'
'Gu, Peng-Fei'
'Wu, Hua-Yu'
'Wang, Zi-Kun'
'Wang, Shi'
'Wang, Zheng'
'Gu, Yu-Yang'
'Li, Yong-Hua'

_publ_section_title
;
 Trapping of two mononuclear silyl platinum(ii)/palladium(ii) complexes
 and a unique dinuclear bis(\m2-disilene)(silyl)nickel(ii) complex
;
_journal_issue 46
_journal_name_full 'New Journal of Chemistry'
_journal_page_first 20351
_journal_page_last 20357
_journal_paper_doi 10.1039/D0NJ04079G
_journal_volume 44
_journal_year 2020
_chemical_formula_moiety 'C64 H108 Ni2 P4 Si4'
_chemical_formula_sum 'C64 H108 Ni2 P4 Si4'
_chemical_formula_weight 1231.12
_space_group_crystal_system triclinic
_space_group_IT_number 2
_space_group_name_Hall '-P 1'
_space_group_name_H-M_alt 'P -1'
_atom_sites_solution_hydrogens geom
_atom_sites_solution_primary iterative
_audit_creation_date 2020-09-12
_audit_creation_method
;
Olex2 1.2
(compiled 2018.05.29 svn.r3508 for OlexSys, GUI svn.r5506)
;
_audit_update_record
;
2020-09-16 deposited with the CCDC.	2020-10-19 downloaded from the CCDC.
;
_cell_angle_alpha 70.53(3)
_cell_angle_beta 80.01(3)
_cell_angle_gamma 76.47(3)
_cell_formula_units_Z 2
_cell_length_a 11.740(2)
_cell_length_b 15.220(3)
_cell_length_c 21.430(4)
_cell_measurement_reflns_used 9845
_cell_measurement_temperature 293(2)
_cell_measurement_theta_max 25.2121
_cell_measurement_theta_min 2.1213
_cell_volume 3490.9(13)
_computing_cell_refinement 'SAINT v6.02A (Bruker, 2001)'
_computing_data_reduction 'SAINT v6.02A (Bruker, 2001)'
_computing_molecular_graphics 'Olex2 (Dolomanov et al., 2009)'
_computing_publication_material 'Olex2 (Dolomanov et al., 2009)'
_computing_structure_refinement 'ShelXL (Sheldrick, 2015)'
_computing_structure_solution 'olex2.solve (Bourhis et al., 2015)'
_diffrn_ambient_temperature 293(2)
_diffrn_measured_fraction_theta_full 0.990
_diffrn_measured_fraction_theta_max 0.990
_diffrn_measurement_device_type 'Bruker P4'
_diffrn_measurement_method '\w scans'
_diffrn_radiation_monochromator graphite
_diffrn_radiation_type MoK\a
_diffrn_radiation_wavelength 0.71073
_diffrn_reflns_av_R_equivalents 0.0665
_diffrn_reflns_av_unetI/netI 0.1874
_diffrn_reflns_Laue_measured_fraction_full 0.990
_diffrn_reflns_Laue_measured_fraction_max 0.990
_diffrn_reflns_limit_h_max 13
_diffrn_reflns_limit_h_min -13
_diffrn_reflns_limit_k_max 18
_diffrn_reflns_limit_k_min -18
_diffrn_reflns_limit_l_max 25
_diffrn_reflns_limit_l_min -25
_diffrn_reflns_number 23601
_diffrn_reflns_point_group_measured_fraction_full 0.990
_diffrn_reflns_point_group_measured_fraction_max 0.990
_diffrn_reflns_theta_full 25.000
_diffrn_reflns_theta_max 25.000
_diffrn_reflns_theta_min 1.013
_exptl_absorpt_coefficient_mu 0.735
_exptl_absorpt_correction_type none
_exptl_crystal_colour brown
_exptl_crystal_colour_primary brown
_exptl_crystal_density_diffrn 1.171
_exptl_crystal_density_method 'not measured'
_exptl_crystal_description plate
_exptl_crystal_F_000 1328
_exptl_crystal_size_max 0.1
_exptl_crystal_size_mid 0.1
_exptl_crystal_size_min 0.1
_refine_diff_density_max 1.753
_refine_diff_density_min -0.477
_refine_diff_density_rms 0.105
_refine_ls_extinction_method none
_refine_ls_goodness_of_fit_ref 0.794
_refine_ls_hydrogen_treatment constr
_refine_ls_matrix_type full
_refine_ls_number_parameters 667
_refine_ls_number_reflns 12173
_refine_ls_number_restraints 0
_refine_ls_restrained_S_all 0.794
_refine_ls_R_factor_all 0.1065
_refine_ls_R_factor_gt 0.0566
_refine_ls_shift/su_max 0.000
_refine_ls_shift/su_mean 0.000
_refine_ls_structure_factor_coef Fsqd
_refine_ls_weighting_details 'w=1/[\s^2^(Fo^2^)+(0.0510P)^2^] where P=(Fo^2^+2Fc^2^)/3'
_refine_ls_weighting_scheme calc
_refine_ls_wR_factor_gt 0.1228
_refine_ls_wR_factor_ref 0.1332
_reflns_Friedel_coverage 0.000
_reflns_number_gt 5935
_reflns_number_total 12173
_reflns_threshold_expression 'I > 2\s(I)'
_cod_data_source_file d0nj04079g2.cif
_cod_data_source_block mono
_cod_original_cell_volume 3490.9(14)
_cod_original_formula_sum 'C64 H108 Ni2  P4 Si4'
_cod_database_code 7060254
_shelx_shelxl_version_number 2014/7
_shelx_space_group_comment
;
The symmetry employed for this shelxl refinement is uniquely defined
by the following loop, which should always be used as a source of
symmetry information in preference to the above space-group names.
They are only intended as comments.
;
_olex2_refinement_description
;
1. Fixed Uiso
 At 1.2 times of:
  All C(H) groups, All C(H,H) groups, All Si(H) groups
2.a Ternary CH refined with riding coordinates:
 Si1(H1), Si2(H2), Si3(H3), Si4(H4), C15(H15), C21(H21), C27(H27), C33(H33),
 C41(H41), C47(H47), C53(H53), C59(H59)
2.b Secondary CH2 refined with riding coordinates:
 C13(H13A,H13B), C14(H14A,H14B), C16(H16A,H16B), C17(H17A,H17B), C18(H18A,
 H18B), C19(H19A,H19B), C20(H20A,H20B), C22(H22A,H22B), C23(H23A,H23B),
 C24(H24A,H24B), C25(H25A,H25B), C26(H26A,H26B), C28(H28A,H28B), C29(H29A,H29B),
  C30(H30A,H30B), C31(H31A,H31B), C32(H32A,H32B), C34(H34A,H34B), C35(H35A,
 H35B), C36(H36A,H36B), C37(H37A,H37B), C38(H38A,H38B), C39(H39A,H39B),
 C40(H40A,H40B), C42(H42A,H42B), C43(H43A,H43B), C44(H44A,H44B), C45(H45A,H45B),
  C46(H46A,H46B), C48(H48A,H48B), C49(H49A,H49B), C50(H50A,H50B), C51(H51A,
 H51B), C52(H52A,H52B), C54(H54A,H54B), C55(H55A,H55B), C56(H56A,H56B),
 C57(H57A,H57B), C58(H58A,H58B), C60(H60A,H60B), C61(H61A,H61B), C62(H62A,H62B),
  C63(H63A,H63B), C64(H64A,H64B)
2.c Aromatic/amide H refined with riding coordinates:
 C3(H3A), C4(H4A), C5(H5), C6(H6), C9(H9), C10(H10), C11(H11), C12(H12)
;
_olex2_submission_special_instructions 'No special instructions were received'

loop_
_space_group_symop_operation_xyz
'x, y, z'
'-x, -y, -z'

loop_
_atom_site_label
_atom_site_type_symbol
_atom_site_fract_x
_atom_site_fract_y
_atom_site_fract_z
_atom_site_U_iso_or_equiv
_atom_site_adp_type
_atom_site_occupancy
_atom_site_site_symmetry_order
_atom_site_calc_flag
_atom_site_refinement_flags_posn
_atom_site_refinement_flags_adp
_atom_site_refinement_flags_occupancy
_atom_site_disorder_assembly
_atom_site_disorder_group
Ni1 Ni 0.62424(6) 0.87650(5) 0.31731(3) 0.01801(19) Uani 1 1 d . . . . .
Ni2 Ni 0.73792(6) 0.61949(5) 0.18406(3) 0.01666(18) Uani 1 1 d . . . . .
P1 P 0.71754(14) 0.95011(11) 0.35540(7) 0.0226(4) Uani 1 1 d . . . . .
P2 P 0.45919(14) 0.95106(11) 0.35088(7) 0.0229(4) Uani 1 1 d . . . . .
P3 P 0.89788(13) 0.54743(10) 0.14307(7) 0.0197(4) Uani 1 1 d . . . . .
P4 P 0.63665(13) 0.54713(10) 0.15027(7) 0.0201(4) Uani 1 1 d . . . . .
Si1 Si 0.55743(13) 0.75530(11) 0.30595(7) 0.0185(4) Uani 1 1 d . . . . .
H1 H 0.4729 0.7615 0.3206 0.022 Uiso 1 1 calc R . . . .
Si2 Si 0.81847(13) 0.66615(10) 0.25411(7) 0.0171(4) Uani 1 1 d . . . . .
H2 H 0.9042 0.6451 0.2495 0.021 Uiso 1 1 calc R . . . .
Si3 Si 0.59245(13) 0.74025(11) 0.19834(7) 0.0183(4) Uani 1 1 d . . . . .
H3 H 0.5193 0.7343 0.1853 0.022 Uiso 1 1 calc R . . . .
Si4 Si 0.77422(13) 0.82814(11) 0.24616(7) 0.0175(4) Uani 1 1 d . . . . .
H4 H 0.8456 0.8484 0.2496 0.021 Uiso 1 1 calc R . . . .
C1 C 0.6411(5) 0.6420(4) 0.3641(2) 0.0178(12) Uani 1 1 d . . . . .
C2 C 0.7574(5) 0.6071(4) 0.3417(2) 0.0170(12) Uani 1 1 d . . . . .
C3 C 0.8225(5) 0.5289(4) 0.3873(3) 0.0226(14) Uani 1 1 d . . . . .
H3A H 0.9000 0.5053 0.3738 0.027 Uiso 1 1 calc R . . . .
C4 C 0.7748(5) 0.4861(4) 0.4513(3) 0.0275(14) Uani 1 1 d . . . . .
H4A H 0.8201 0.4355 0.4802 0.033 Uiso 1 1 calc R . . . .
C5 C 0.6586(6) 0.5199(4) 0.4715(3) 0.0316(15) Uani 1 1 d . . . . .
H5 H 0.6245 0.4909 0.5137 0.038 Uiso 1 1 calc R . . . .
C6 C 0.5930(5) 0.5977(4) 0.4278(3) 0.0239(14) Uani 1 1 d . . . . .
H6 H 0.5155 0.6204 0.4418 0.029 Uiso 1 1 calc R . . . .
C7 C 0.6418(5) 0.8534(4) 0.1397(3) 0.0189(13) Uani 1 1 d . . . . .
C8 C 0.7267(5) 0.8891(4) 0.1591(3) 0.0171(12) Uani 1 1 d . . . . .
C9 C 0.7716(5) 0.9666(4) 0.1135(3) 0.0232(14) Uani 1 1 d . . . . .
H9 H 0.8283 0.9898 0.1256 0.028 Uiso 1 1 calc R . . . .
C10 C 0.7336(5) 1.0090(4) 0.0514(3) 0.0255(14) Uani 1 1 d . . . . .
H10 H 0.7652 1.0599 0.0218 0.031 Uiso 1 1 calc R . . . .
C11 C 0.6482(5) 0.9761(4) 0.0326(3) 0.0269(14) Uani 1 1 d . . . . .
H11 H 0.6214 1.0058 -0.0092 0.032 Uiso 1 1 calc R . . . .
C12 C 0.6037(5) 0.8998(4) 0.0757(3) 0.0241(14) Uani 1 1 d . . . . .
H12 H 0.5470 0.8780 0.0625 0.029 Uiso 1 1 calc R . . . .
C13 C 0.4858(5) 1.0241(4) 0.4000(3) 0.0285(15) Uani 1 1 d . . . . .
H13A H 0.4310 1.0844 0.3897 0.034 Uiso 1 1 calc R . . . .
H13B H 0.4708 0.9915 0.4471 0.034 Uiso 1 1 calc R . . . .
C14 C 0.6113(5) 1.0426(4) 0.3852(3) 0.0298(15) Uani 1 1 d . . . . .
H14A H 0.6361 1.0453 0.4253 0.036 Uiso 1 1 calc R . . . .
H14B H 0.6125 1.1038 0.3517 0.036 Uiso 1 1 calc R . . . .
C15 C 0.8362(5) 1.0130(4) 0.3074(3) 0.0229(13) Uani 1 1 d . . . . .
H15 H 0.9014 0.9646 0.2974 0.027 Uiso 1 1 calc R . . . .
C16 C 0.7983(5) 1.0822(4) 0.2391(3) 0.0306(15) Uani 1 1 d . . . . .
H16A H 0.7674 1.0483 0.2167 0.037 Uiso 1 1 calc R . . . .
H16B H 0.7359 1.1332 0.2466 0.037 Uiso 1 1 calc R . . . .
C17 C 0.8989(5) 1.1235(4) 0.1954(3) 0.0317(15) Uani 1 1 d . . . . .
H17A H 0.8713 1.1677 0.1541 0.038 Uiso 1 1 calc R . . . .
H17B H 0.9587 1.0732 0.1847 0.038 Uiso 1 1 calc R . . . .
C18 C 0.9526(5) 1.1752(4) 0.2302(3) 0.0290(15) Uani 1 1 d . . . . .
H18A H 1.0213 1.1972 0.2026 0.035 Uiso 1 1 calc R . . . .
H18B H 0.8957 1.2302 0.2360 0.035 Uiso 1 1 calc R . . . .
C19 C 0.9882(5) 1.1094(4) 0.2981(3) 0.0337(16) Uani 1 1 d . . . . .
H19A H 1.0528 1.0591 0.2917 0.040 Uiso 1 1 calc R . . . .
H19B H 1.0158 1.1451 0.3205 0.040 Uiso 1 1 calc R . . . .
C20 C 0.8863(5) 1.0657(4) 0.3417(3) 0.0294(15) Uani 1 1 d . . . . .
H20A H 0.9136 1.0222 0.3833 0.035 Uiso 1 1 calc R . . . .
H20B H 0.8249 1.1155 0.3520 0.035 Uiso 1 1 calc R . . . .
C21 C 0.7845(5) 0.8649(4) 0.4299(3) 0.0310(15) Uani 1 1 d . . . . .
H21 H 0.8284 0.8981 0.4467 0.037 Uiso 1 1 calc R . . . .
C22 C 0.6927(6) 0.8261(4) 0.4849(3) 0.0393(17) Uani 1 1 d . . . . .
H22A H 0.6451 0.7963 0.4682 0.047 Uiso 1 1 calc R . . . .
H22B H 0.6411 0.8781 0.4982 0.047 Uiso 1 1 calc R . . . .
C23 C 0.7493(6) 0.7530(5) 0.5461(3) 0.0466(19) Uani 1 1 d . . . . .
H23A H 0.7923 0.7835 0.5650 0.056 Uiso 1 1 calc R . . . .
H23B H 0.6883 0.7283 0.5797 0.056 Uiso 1 1 calc R . . . .
C24 C 0.8324(6) 0.6723(5) 0.5260(3) 0.0444(19) Uani 1 1 d . . . . .
H24A H 0.7884 0.6388 0.5102 0.053 Uiso 1 1 calc R . . . .
H24B H 0.8697 0.6278 0.5644 0.053 Uiso 1 1 calc R . . . .
C25 C 0.9261(6) 0.7100(5) 0.4716(3) 0.0440(19) Uani 1 1 d . . . . .
H25A H 0.9770 0.6578 0.4584 0.053 Uiso 1 1 calc R . . . .
H25B H 0.9740 0.7390 0.4888 0.053 Uiso 1 1 calc R . . . .
C26 C 0.8714(6) 0.7829(4) 0.4112(3) 0.0374(17) Uani 1 1 d . . . . .
H26A H 0.8305 0.7522 0.3913 0.045 Uiso 1 1 calc R . . . .
H26B H 0.9333 0.8080 0.3785 0.045 Uiso 1 1 calc R . . . .
C27 C 0.3929(5) 1.0381(4) 0.2769(3) 0.0311(15) Uani 1 1 d . . . . .
H27 H 0.3272 1.0816 0.2922 0.037 Uiso 1 1 calc R . . . .
C28 C 0.4807(6) 1.0962(4) 0.2314(3) 0.0395(17) Uani 1 1 d . . . . .
H28A H 0.5503 1.0533 0.2199 0.047 Uiso 1 1 calc R . . . .
H28B H 0.5046 1.1318 0.2553 0.047 Uiso 1 1 calc R . . . .
C29 C 0.4332(7) 1.1650(5) 0.1676(3) 0.054(2) Uani 1 1 d . . . . .
H29A H 0.4952 1.1962 0.1393 0.065 Uiso 1 1 calc R . . . .
H29B H 0.3699 1.2133 0.1782 0.065 Uiso 1 1 calc R . . . .
C30 C 0.3867(6) 1.1117(5) 0.1301(3) 0.0424(18) Uani 1 1 d . . . . .
H30A H 0.3519 1.1569 0.0911 0.051 Uiso 1 1 calc R . . . .
H30B H 0.4517 1.0683 0.1152 0.051 Uiso 1 1 calc R . . . .
C31 C 0.2957(6) 1.0568(5) 0.1745(3) 0.056(2) Uani 1 1 d . . . . .
H31A H 0.2715 1.0208 0.1509 0.067 Uiso 1 1 calc R . . . .
H31B H 0.2268 1.1009 0.1852 0.067 Uiso 1 1 calc R . . . .
C32 C 0.3443(6) 0.9884(5) 0.2393(3) 0.0395(17) Uani 1 1 d . . . . .
H32A H 0.2818 0.9579 0.2678 0.047 Uiso 1 1 calc R . . . .
H32B H 0.4063 0.9393 0.2288 0.047 Uiso 1 1 calc R . . . .
C33 C 0.3369(5) 0.8950(4) 0.4007(3) 0.0257(14) Uani 1 1 d . . . . .
H33 H 0.3100 0.8662 0.3727 0.031 Uiso 1 1 calc R . . . .
C34 C 0.3762(5) 0.8141(4) 0.4621(3) 0.0280(14) Uani 1 1 d . . . . .
H34A H 0.4454 0.7721 0.4492 0.034 Uiso 1 1 calc R . . . .
H34B H 0.3972 0.8397 0.4934 0.034 Uiso 1 1 calc R . . . .
C35 C 0.2788(5) 0.7581(4) 0.4952(3) 0.0300(15) Uani 1 1 d . . . . .
H35A H 0.2593 0.7307 0.4645 0.036 Uiso 1 1 calc R . . . .
H35B H 0.3055 0.7068 0.5340 0.036 Uiso 1 1 calc R . . . .
C36 C 0.1709(5) 0.8228(5) 0.5161(3) 0.0360(17) Uani 1 1 d . . . . .
H36A H 0.1890 0.8460 0.5495 0.043 Uiso 1 1 calc R . . . .
H36B H 0.1080 0.7872 0.5356 0.043 Uiso 1 1 calc R . . . .
C37 C 0.1298(5) 0.9065(4) 0.4568(3) 0.0373(17) Uani 1 1 d . . . . .
H37A H 0.0631 0.9484 0.4718 0.045 Uiso 1 1 calc R . . . .
H37B H 0.1041 0.8835 0.4254 0.045 Uiso 1 1 calc R . . . .
C38 C 0.2279(5) 0.9620(4) 0.4217(3) 0.0330(16) Uani 1 1 d . . . . .
H38A H 0.2487 0.9904 0.4515 0.040 Uiso 1 1 calc R . . . .
H38B H 0.2007 1.0126 0.3828 0.040 Uiso 1 1 calc R . . . .
C39 C 0.8647(5) 0.4578(4) 0.1116(3) 0.0260(14) Uani 1 1 d . . . . .
H39A H 0.9145 0.4571 0.0705 0.031 Uiso 1 1 calc R . . . .
H39B H 0.8831 0.3955 0.1438 0.031 Uiso 1 1 calc R . . . .
C40 C 0.7353(5) 0.4773(4) 0.0987(3) 0.0233(14) Uani 1 1 d . . . . .
H40A H 0.7103 0.4173 0.1082 0.028 Uiso 1 1 calc R . . . .
H40B H 0.7282 0.5117 0.0520 0.028 Uiso 1 1 calc R . . . .
C41 C 0.5767(5) 0.4578(4) 0.2229(3) 0.0287(15) Uani 1 1 d . . . . .
H41 H 0.5435 0.4173 0.2065 0.034 Uiso 1 1 calc R . . . .
C42 C 0.6734(5) 0.3954(4) 0.2660(3) 0.0343(16) Uani 1 1 d . . . . .
H42A H 0.7116 0.4351 0.2796 0.041 Uiso 1 1 calc R . . . .
H42B H 0.7322 0.3616 0.2400 0.041 Uiso 1 1 calc R . . . .
C43 C 0.6239(6) 0.3231(4) 0.3285(3) 0.0457(19) Uani 1 1 d . . . . .
H43A H 0.5906 0.2803 0.3151 0.055 Uiso 1 1 calc R . . . .
H43B H 0.6873 0.2856 0.3553 0.055 Uiso 1 1 calc R . . . .
C44 C 0.5291(6) 0.3740(5) 0.3697(3) 0.049(2) Uani 1 1 d . . . . .
H44A H 0.4970 0.3278 0.4080 0.058 Uiso 1 1 calc R . . . .
H44B H 0.5632 0.4137 0.3857 0.058 Uiso 1 1 calc R . . . .
C45 C 0.4324(5) 0.4342(5) 0.3272(3) 0.051(2) Uani 1 1 d . . . . .
H45A H 0.3736 0.4681 0.3531 0.061 Uiso 1 1 calc R . . . .
H45B H 0.3946 0.3933 0.3146 0.061 Uiso 1 1 calc R . . . .
C46 C 0.4782(5) 0.5058(4) 0.2643(3) 0.0380(17) Uani 1 1 d . . . . .
H46A H 0.4138 0.5400 0.2375 0.046 Uiso 1 1 calc R . . . .
H46B H 0.5075 0.5515 0.2768 0.046 Uiso 1 1 calc R . . . .
C47 C 0.5089(5) 0.6057(4) 0.1014(3) 0.0208(13) Uani 1 1 d . . . . .
H47 H 0.4478 0.6334 0.1306 0.025 Uiso 1 1 calc R . . . .
C48 C 0.4537(5) 0.5417(4) 0.0803(3) 0.0262(14) Uani 1 1 d . . . . .
H48A H 0.4313 0.4914 0.1191 0.031 Uiso 1 1 calc R . . . .
H48B H 0.5104 0.5128 0.0508 0.031 Uiso 1 1 calc R . . . .
C49 C 0.3451(5) 0.5980(4) 0.0448(3) 0.0346(16) Uani 1 1 d . . . . .
H49A H 0.2851 0.6206 0.0761 0.042 Uiso 1 1 calc R . . . .
H49B H 0.3136 0.5565 0.0292 0.042 Uiso 1 1 calc R . . . .
C50 C 0.3727(5) 0.6832(5) -0.0146(3) 0.0374(17) Uani 1 1 d . . . . .
H50A H 0.4259 0.6610 -0.0485 0.045 Uiso 1 1 calc R . . . .
H50B H 0.3007 0.7196 -0.0338 0.045 Uiso 1 1 calc R . . . .
C51 C 0.4294(5) 0.7460(4) 0.0087(3) 0.0297(15) Uani 1 1 d . . . . .
H51A H 0.4501 0.7983 -0.0291 0.036 Uiso 1 1 calc R . . . .
H51B H 0.3736 0.7723 0.0399 0.036 Uiso 1 1 calc R . . . .
C52 C 0.5397(5) 0.6885(4) 0.0421(3) 0.0237(14) Uani 1 1 d . . . . .
H52A H 0.5970 0.6646 0.0103 0.028 Uiso 1 1 calc R . . . .
H52B H 0.5746 0.7290 0.0569 0.028 Uiso 1 1 calc R . . . .
C53 C 1.0266(4) 0.4855(4) 0.1882(3) 0.0241(14) Uani 1 1 d . . . . .
H53 H 1.0561 0.5336 0.1985 0.029 Uiso 1 1 calc R . . . .
C54 C 0.9907(5) 0.4145(4) 0.2556(3) 0.0234(14) Uani 1 1 d . . . . .
H54A H 0.9267 0.4473 0.2796 0.028 Uiso 1 1 calc R . . . .
H54B H 0.9622 0.3649 0.2473 0.028 Uiso 1 1 calc R . . . .
C55 C 1.0909(5) 0.3700(4) 0.2981(3) 0.0271(14) Uani 1 1 d . . . . .
H55A H 1.0651 0.3235 0.3385 0.033 Uiso 1 1 calc R . . . .
H55B H 1.1139 0.4184 0.3107 0.033 Uiso 1 1 calc R . . . .
C56 C 1.1960(5) 0.3220(4) 0.2612(3) 0.0350(16) Uani 1 1 d . . . . .
H56A H 1.2612 0.2977 0.2884 0.042 Uiso 1 1 calc R . . . .
H56B H 1.1757 0.2688 0.2532 0.042 Uiso 1 1 calc R . . . .
C57 C 1.2332(5) 0.3912(4) 0.1955(3) 0.0351(16) Uani 1 1 d . . . . .
H57A H 1.2988 0.3586 0.1722 0.042 Uiso 1 1 calc R . . . .
H57B H 1.2594 0.4418 0.2038 0.042 Uiso 1 1 calc R . . . .
C58 C 1.1304(5) 0.4341(4) 0.1514(3) 0.0315(15) Uani 1 1 d . . . . .
H58A H 1.1559 0.4784 0.1098 0.038 Uiso 1 1 calc R . . . .
H58B H 1.1060 0.3840 0.1413 0.038 Uiso 1 1 calc R . . . .
C59 C 0.9578(5) 0.6343(4) 0.0680(3) 0.0239(14) Uani 1 1 d . . . . .
H59 H 1.0307 0.6015 0.0490 0.029 Uiso 1 1 calc R . . . .
C60 C 0.8720(5) 0.6774(4) 0.0149(3) 0.0372(17) Uani 1 1 d . . . . .
H60A H 0.8585 0.6275 -0.0001 0.045 Uiso 1 1 calc R . . . .
H60B H 0.7972 0.7054 0.0342 0.045 Uiso 1 1 calc R . . . .
C61 C 0.9179(6) 0.7520(5) -0.0438(3) 0.0444(19) Uani 1 1 d . . . . .
H61A H 0.9897 0.7229 -0.0651 0.053 Uiso 1 1 calc R . . . .
H61B H 0.8604 0.7782 -0.0758 0.053 Uiso 1 1 calc R . . . .
C62 C 0.9429(6) 0.8307(4) -0.0239(3) 0.045(2) Uani 1 1 d . . . . .
H62A H 0.8705 0.8635 -0.0057 0.054 Uiso 1 1 calc R . . . .
H62B H 0.9752 0.8761 -0.0626 0.054 Uiso 1 1 calc R . . . .
C63 C 1.0306(6) 0.7896(5) 0.0280(3) 0.0466(19) Uani 1 1 d . . . . .
H63A H 1.1054 0.7625 0.0081 0.056 Uiso 1 1 calc R . . . .
H63B H 1.0434 0.8402 0.0425 0.056 Uiso 1 1 calc R . . . .
C64 C 0.9871(6) 0.7139(4) 0.0877(3) 0.0353(16) Uani 1 1 d . . . . .
H64A H 0.9173 0.7427 0.1106 0.042 Uiso 1 1 calc R . . . .
H64B H 1.0471 0.6870 0.1184 0.042 Uiso 1 1 calc R . . . .

loop_
_atom_site_aniso_label
_atom_site_aniso_U_11
_atom_site_aniso_U_22
_atom_site_aniso_U_33
_atom_site_aniso_U_23
_atom_site_aniso_U_13
_atom_site_aniso_U_12
Ni1 0.0239(5) 0.0140(4) 0.0177(4) -0.0089(3) -0.0011(3) -0.0013(3)
Ni2 0.0196(4) 0.0130(4) 0.0187(4) -0.0089(3) -0.0016(3) 0.0002(3)
P1 0.0327(10) 0.0195(9) 0.0182(8) -0.0090(7) 0.0003(7) -0.0076(7)
P2 0.0288(10) 0.0182(9) 0.0207(8) -0.0099(7) 0.0019(7) 0.0000(7)
P3 0.0220(9) 0.0159(8) 0.0212(9) -0.0089(7) -0.0016(7) 0.0004(7)
P4 0.0237(9) 0.0167(8) 0.0215(8) -0.0087(7) -0.0041(7) -0.0015(7)
Si1 0.0151(9) 0.0182(9) 0.0231(9) -0.0113(7) 0.0015(7) -0.0001(7)
Si2 0.0162(9) 0.0141(8) 0.0222(9) -0.0103(7) -0.0017(7) 0.0018(7)
Si3 0.0158(9) 0.0184(9) 0.0243(9) -0.0123(7) -0.0050(7) 0.0004(7)
Si4 0.0183(9) 0.0178(9) 0.0192(8) -0.0097(7) -0.0013(7) -0.0033(7)
C1 0.026(3) 0.015(3) 0.018(3) -0.011(2) 0.000(2) -0.005(2)
C2 0.022(3) 0.015(3) 0.018(3) -0.011(2) -0.002(2) -0.003(2)
C3 0.029(4) 0.017(3) 0.025(3) -0.013(3) -0.002(3) -0.003(3)
C4 0.041(4) 0.017(3) 0.022(3) -0.002(3) -0.006(3) -0.003(3)
C5 0.047(4) 0.023(4) 0.021(3) -0.004(3) 0.003(3) -0.010(3)
C6 0.024(3) 0.020(3) 0.026(3) -0.010(3) 0.001(3) 0.000(3)
C7 0.019(3) 0.014(3) 0.024(3) -0.012(3) -0.007(2) 0.008(2)
C8 0.019(3) 0.012(3) 0.020(3) -0.011(2) -0.002(2) 0.005(2)
C9 0.024(3) 0.017(3) 0.028(4) -0.012(3) 0.002(3) -0.001(3)
C10 0.033(4) 0.014(3) 0.020(3) 0.002(3) 0.001(3) 0.001(3)
C11 0.035(4) 0.020(3) 0.023(3) -0.006(3) -0.012(3) 0.008(3)
C12 0.026(3) 0.017(3) 0.028(3) -0.010(3) -0.010(3) 0.006(3)
C13 0.040(4) 0.020(3) 0.025(3) -0.015(3) 0.006(3) 0.001(3)
C14 0.044(4) 0.024(4) 0.023(3) -0.012(3) 0.007(3) -0.010(3)
C15 0.036(4) 0.019(3) 0.019(3) -0.011(3) -0.004(3) -0.006(3)
C16 0.042(4) 0.035(4) 0.021(3) -0.013(3) -0.002(3) -0.014(3)
C17 0.040(4) 0.026(4) 0.024(3) 0.001(3) -0.001(3) -0.012(3)
C18 0.036(4) 0.015(3) 0.034(4) -0.005(3) -0.003(3) -0.004(3)
C19 0.036(4) 0.030(4) 0.043(4) -0.017(3) -0.002(3) -0.017(3)
C20 0.039(4) 0.025(3) 0.027(3) -0.008(3) -0.009(3) -0.010(3)
C21 0.042(4) 0.036(4) 0.022(3) -0.006(3) -0.011(3) -0.020(3)
C22 0.062(5) 0.032(4) 0.019(3) -0.004(3) -0.001(3) -0.009(3)
C23 0.064(5) 0.047(5) 0.029(4) -0.006(3) -0.006(4) -0.018(4)
C24 0.073(5) 0.034(4) 0.029(4) 0.002(3) -0.022(4) -0.018(4)
C25 0.059(5) 0.039(4) 0.028(4) -0.003(3) -0.020(3) 0.004(4)
C26 0.041(4) 0.045(4) 0.021(3) -0.004(3) -0.006(3) -0.005(3)
C27 0.031(4) 0.028(4) 0.032(4) -0.017(3) 0.005(3) 0.006(3)
C28 0.073(5) 0.029(4) 0.019(3) -0.011(3) -0.005(3) -0.009(3)
C29 0.089(6) 0.028(4) 0.035(4) -0.011(3) 0.015(4) -0.005(4)
C30 0.039(4) 0.048(5) 0.025(4) 0.002(3) -0.008(3) 0.004(3)
C31 0.040(5) 0.071(6) 0.039(4) 0.005(4) -0.009(4) -0.007(4)
C32 0.038(4) 0.043(4) 0.026(4) 0.004(3) -0.005(3) -0.007(3)
C33 0.019(3) 0.030(4) 0.039(4) -0.031(3) 0.011(3) -0.006(3)
C34 0.031(4) 0.029(4) 0.026(3) -0.015(3) -0.007(3) 0.002(3)
C35 0.036(4) 0.037(4) 0.021(3) -0.011(3) 0.000(3) -0.013(3)
C36 0.034(4) 0.057(5) 0.022(3) -0.015(3) 0.007(3) -0.020(3)
C37 0.029(4) 0.050(5) 0.030(4) -0.019(3) 0.008(3) 0.001(3)
C38 0.035(4) 0.035(4) 0.026(3) -0.016(3) -0.001(3) 0.005(3)
C39 0.031(4) 0.023(3) 0.027(3) -0.014(3) -0.002(3) 0.000(3)
C40 0.035(4) 0.015(3) 0.024(3) -0.011(3) -0.008(3) -0.002(3)
C41 0.037(4) 0.021(3) 0.028(3) -0.002(3) -0.004(3) -0.013(3)
C42 0.035(4) 0.027(4) 0.031(4) -0.005(3) -0.004(3) 0.007(3)
C43 0.062(5) 0.028(4) 0.034(4) 0.008(3) -0.011(4) -0.005(3)
C44 0.041(5) 0.050(5) 0.034(4) 0.012(4) -0.001(3) -0.006(4)
C45 0.029(4) 0.055(5) 0.044(4) 0.019(4) -0.002(3) -0.012(4)
C46 0.022(4) 0.042(4) 0.030(4) 0.011(3) 0.000(3) -0.001(3)
C47 0.023(3) 0.022(3) 0.022(3) -0.012(3) -0.005(2) -0.002(3)
C48 0.033(4) 0.026(4) 0.019(3) -0.006(3) -0.001(3) -0.008(3)
C49 0.028(4) 0.047(4) 0.032(4) -0.011(3) -0.003(3) -0.015(3)
C50 0.035(4) 0.050(5) 0.030(4) -0.018(3) -0.007(3) -0.003(3)
C51 0.026(4) 0.033(4) 0.023(3) -0.004(3) 0.001(3) -0.002(3)
C52 0.031(4) 0.021(3) 0.021(3) -0.010(3) 0.003(3) -0.008(3)
C53 0.010(3) 0.032(4) 0.045(4) -0.034(3) -0.009(3) 0.006(3)
C54 0.024(3) 0.021(3) 0.028(3) -0.016(3) 0.003(3) -0.002(3)
C55 0.024(4) 0.026(3) 0.033(4) -0.009(3) -0.003(3) -0.008(3)
C56 0.029(4) 0.019(3) 0.052(4) -0.003(3) -0.014(3) 0.001(3)
C57 0.020(4) 0.020(3) 0.060(4) -0.013(3) 0.006(3) 0.002(3)
C58 0.021(4) 0.023(3) 0.048(4) -0.016(3) 0.007(3) 0.000(3)
C59 0.018(3) 0.023(3) 0.031(3) -0.016(3) 0.003(3) 0.001(3)
C60 0.040(4) 0.031(4) 0.031(4) -0.004(3) 0.005(3) -0.003(3)
C61 0.045(5) 0.040(5) 0.035(4) -0.005(3) -0.003(3) 0.008(3)
C62 0.053(5) 0.017(4) 0.041(4) 0.001(3) 0.023(4) 0.004(3)
C63 0.051(5) 0.034(4) 0.052(5) -0.014(4) 0.017(4) -0.018(4)
C64 0.042(4) 0.030(4) 0.033(4) -0.009(3) 0.003(3) -0.011(3)

loop_
_atom_type_symbol
_atom_type_description
_atom_type_scat_dispersion_real
_atom_type_scat_dispersion_imag
_atom_type_scat_source
C C 0.0030 0.0020 'International Tables Vol C Tables 4.2.6.8 and 6.1.1.4'
Ni Ni 0.3390 1.1120 'International Tables Vol C Tables 4.2.6.8 and 6.1.1.4'
P P 0.1020 0.0940 'International Tables Vol C Tables 4.2.6.8 and 6.1.1.4'
Si Si 0.0820 0.0700 'International Tables Vol C Tables 4.2.6.8 and 6.1.1.4'
H H 0.0000 0.0000 'International Tables Vol C Tables 4.2.6.8 and 6.1.1.4'
O O 0.0106 0.0060 'International Tables Vol C Tables 4.2.6.8 and 6.1.1.4'

loop_
_geom_angle_atom_site_label_1
_geom_angle_atom_site_label_2
_geom_angle_atom_site_label_3
_geom_angle
_geom_angle_site_symmetry_1
_geom_angle_site_symmetry_3
_geom_angle_publ_flag
P1 Ni1 Si1 159.49(7) . . ?
P1 Ni1 Si4 97.97(7) . . ?
P2 Ni1 P1 90.52(7) . . ?
P2 Ni1 Si1 97.96(7) . . ?
P2 Ni1 Si4 159.40(6) . . ?
Si1 Ni1 Si4 80.46(6) . . ?
P3 Ni2 Si2 97.82(6) . . ?
P3 Ni2 Si3 159.16(7) . . ?
P4 Ni2 P3 90.44(7) . . ?
P4 Ni2 Si2 160.22(6) . . ?
P4 Ni2 Si3 98.20(6) . . ?
Si3 Ni2 Si2 80.26(6) . . ?
C14 P1 Ni1 109.5(2) . . ?
C15 P1 Ni1 124.68(18) . . ?
C15 P1 C14 103.0(3) . . ?
C15 P1 C21 104.2(3) . . ?
C21 P1 Ni1 108.20(19) . . ?
C21 P1 C14 105.8(3) . . ?
C13 P2 Ni1 109.59(19) . . ?
C27 P2 Ni1 107.90(19) . . ?
C27 P2 C13 105.0(3) . . ?
C33 P2 Ni1 124.92(19) . . ?
C33 P2 C13 103.8(3) . . ?
C33 P2 C27 104.0(3) . . ?
C39 P3 Ni2 109.77(19) . . ?
C39 P3 C59 104.8(3) . . ?
C53 P3 Ni2 124.59(18) . . ?
C53 P3 C39 104.1(2) . . ?
C53 P3 C59 103.6(3) . . ?
C59 P3 Ni2 108.31(19) . . ?
C40 P4 Ni2 109.61(18) . . ?
C41 P4 Ni2 109.0(2) . . ?
C41 P4 C40 105.0(3) . . ?
C41 P4 C47 103.4(3) . . ?
C47 P4 Ni2 124.87(18) . . ?
C47 P4 C40 103.3(2) . . ?
Ni1 Si1 H1 109.4 . . ?
Ni1 Si1 Si3 115.15(8) . . ?
Si3 Si1 H1 109.4 . . ?
C1 Si1 Ni1 105.52(17) . . ?
C1 Si1 H1 109.4 . . ?
C1 Si1 Si3 107.64(17) . . ?
Ni2 Si2 H2 109.2 . . ?
Ni2 Si2 Si4 117.80(8) . . ?
Si4 Si2 H2 109.2 . . ?
C2 Si2 Ni2 107.68(17) . . ?
C2 Si2 H2 109.2 . . ?
C2 Si2 Si4 103.30(17) . . ?
Ni2 Si3 Si1 115.56(8) . . ?
Ni2 Si3 H3 109.4 . . ?
Si1 Si3 H3 109.4 . . ?
C7 Si3 Ni2 105.58(17) . . ?
C7 Si3 Si1 107.23(17) . . ?
C7 Si3 H3 109.4 . . ?
Ni1 Si4 Si2 117.74(8) . . ?
Ni1 Si4 H4 109.5 . . ?
Si2 Si4 H4 109.5 . . ?
C8 Si4 Ni1 106.40(17) . . ?
C8 Si4 Si2 103.69(17) . . ?
C8 Si4 H4 109.5 . . ?
C2 C1 Si1 117.6(4) . . ?
C6 C1 Si1 122.4(4) . . ?
C6 C1 C2 119.9(5) . . ?
C1 C2 Si2 119.0(4) . . ?
C1 C2 C3 117.3(5) . . ?
C3 C2 Si2 123.7(4) . . ?
C2 C3 H3A 118.8 . . ?
C4 C3 C2 122.5(5) . . ?
C4 C3 H3A 118.8 . . ?
C3 C4 H4A 120.5 . . ?
C3 C4 C5 119.1(5) . . ?
C5 C4 H4A 120.5 . . ?
C4 C5 H5 120.2 . . ?
C4 C5 C6 119.6(5) . . ?
C6 C5 H5 120.2 . . ?
C1 C6 C5 121.6(5) . . ?
C1 C6 H6 119.2 . . ?
C5 C6 H6 119.2 . . ?
C8 C7 Si3 118.6(4) . . ?
C12 C7 Si3 123.1(4) . . ?
C12 C7 C8 118.1(5) . . ?
C7 C8 Si4 117.8(4) . . ?
C9 C8 Si4 123.4(4) . . ?
C9 C8 C7 118.8(5) . . ?
C8 C9 H9 119.3 . . ?
C10 C9 C8 121.3(5) . . ?
C10 C9 H9 119.3 . . ?
C9 C10 H10 119.8 . . ?
C9 C10 C11 120.3(5) . . ?
C11 C10 H10 119.8 . . ?
C10 C11 H11 120.1 . . ?
C12 C11 C10 119.7(5) . . ?
C12 C11 H11 120.1 . . ?
C7 C12 H12 119.1 . . ?
C11 C12 C7 121.7(5) . . ?
C11 C12 H12 119.1 . . ?
P2 C13 H13A 109.2 . . ?
P2 C13 H13B 109.2 . . ?
H13A C13 H13B 107.9 . . ?
C14 C13 P2 112.2(4) . . ?
C14 C13 H13A 109.2 . . ?
C14 C13 H13B 109.2 . . ?
P1 C14 H14A 109.0 . . ?
P1 C14 H14B 109.0 . . ?
C13 C14 P1 112.9(4) . . ?
C13 C14 H14A 109.0 . . ?
C13 C14 H14B 109.0 . . ?
H14A C14 H14B 107.8 . . ?
P1 C15 H15 106.4 . . ?
C16 C15 P1 111.2(4) . . ?
C16 C15 H15 106.4 . . ?
C20 C15 P1 116.9(4) . . ?
C20 C15 H15 106.4 . . ?
C20 C15 C16 109.1(4) . . ?
C15 C16 H16A 109.2 . . ?
C15 C16 H16B 109.2 . . ?
H16A C16 H16B 107.9 . . ?
C17 C16 C15 111.9(5) . . ?
C17 C16 H16A 109.2 . . ?
C17 C16 H16B 109.2 . . ?
C16 C17 H17A 109.5 . . ?
C16 C17 H17B 109.5 . . ?
C16 C17 C18 110.7(5) . . ?
H17A C17 H17B 108.1 . . ?
C18 C17 H17A 109.5 . . ?
C18 C17 H17B 109.5 . . ?
C17 C18 H18A 109.5 . . ?
C17 C18 H18B 109.5 . . ?
H18A C18 H18B 108.1 . . ?
C19 C18 C17 110.9(5) . . ?
C19 C18 H18A 109.5 . . ?
C19 C18 H18B 109.5 . . ?
C18 C19 H19A 109.2 . . ?
C18 C19 H19B 109.2 . . ?
H19A C19 H19B 107.9 . . ?
C20 C19 C18 112.0(5) . . ?
C20 C19 H19A 109.2 . . ?
C20 C19 H19B 109.2 . . ?
C15 C20 C19 111.3(5) . . ?
C15 C20 H20A 109.4 . . ?
C15 C20 H20B 109.4 . . ?
C19 C20 H20A 109.4 . . ?
C19 C20 H20B 109.4 . . ?
H20A C20 H20B 108.0 . . ?
P1 C21 H21 108.2 . . ?
C22 C21 P1 112.2(4) . . ?
C22 C21 H21 108.2 . . ?
C22 C21 C26 109.9(5) . . ?
C26 C21 P1 110.2(4) . . ?
C26 C21 H21 108.2 . . ?
C21 C22 H22A 109.2 . . ?
C21 C22 H22B 109.2 . . ?
C21 C22 C23 111.8(6) . . ?
H22A C22 H22B 107.9 . . ?
C23 C22 H22A 109.2 . . ?
C23 C22 H22B 109.2 . . ?
C22 C23 H23A 109.6 . . ?
C22 C23 H23B 109.6 . . ?
H23A C23 H23B 108.2 . . ?
C24 C23 C22 110.1(5) . . ?
C24 C23 H23A 109.6 . . ?
C24 C23 H23B 109.6 . . ?
C23 C24 H24A 109.6 . . ?
C23 C24 H24B 109.6 . . ?
C23 C24 C25 110.4(6) . . ?
H24A C24 H24B 108.1 . . ?
C25 C24 H24A 109.6 . . ?
C25 C24 H24B 109.6 . . ?
C24 C25 H25A 109.3 . . ?
C24 C25 H25B 109.3 . . ?
C24 C25 C26 111.4(5) . . ?
H25A C25 H25B 108.0 . . ?
C26 C25 H25A 109.3 . . ?
C26 C25 H25B 109.3 . . ?
C21 C26 H26A 109.3 . . ?
C21 C26 H26B 109.3 . . ?
C25 C26 C21 111.7(5) . . ?
C25 C26 H26A 109.3 . . ?
C25 C26 H26B 109.3 . . ?
H26A C26 H26B 107.9 . . ?
P2 C27 H27 108.0 . . ?
C28 C27 P2 111.5(4) . . ?
C28 C27 H27 108.0 . . ?
C28 C27 C32 110.5(5) . . ?
C32 C27 P2 110.6(4) . . ?
C32 C27 H27 108.0 . . ?
C27 C28 H28A 108.8 . . ?
C27 C28 H28B 108.8 . . ?
C27 C28 C29 113.7(6) . . ?
H28A C28 H28B 107.7 . . ?
C29 C28 H28A 108.8 . . ?
C29 C28 H28B 108.8 . . ?
C28 C29 H29A 109.6 . . ?
C28 C29 H29B 109.6 . . ?
C28 C29 C30 110.5(5) . . ?
H29A C29 H29B 108.1 . . ?
C30 C29 H29A 109.6 . . ?
C30 C29 H29B 109.6 . . ?
C29 C30 H30A 109.5 . . ?
C29 C30 H30B 109.5 . . ?
H30A C30 H30B 108.1 . . ?
C31 C30 C29 110.8(6) . . ?
C31 C30 H30A 109.5 . . ?
C31 C30 H30B 109.5 . . ?
C30 C31 H31A 109.3 . . ?
C30 C31 H31B 109.3 . . ?
C30 C31 C32 111.4(5) . . ?
H31A C31 H31B 108.0 . . ?
C32 C31 H31A 109.3 . . ?
C32 C31 H31B 109.3 . . ?
C27 C32 C31 112.8(6) . . ?
C27 C32 H32A 109.0 . . ?
C27 C32 H32B 109.0 . . ?
C31 C32 H32A 109.0 . . ?
C31 C32 H32B 109.0 . . ?
H32A C32 H32B 107.8 . . ?
P2 C33 H33 106.2 . . ?
C34 C33 P2 112.3(4) . . ?
C34 C33 H33 106.2 . . ?
C34 C33 C38 109.1(5) . . ?
C38 C33 P2 116.2(4) . . ?
C38 C33 H33 106.2 . . ?
C33 C34 H34A 109.5 . . ?
C33 C34 H34B 109.5 . . ?
H34A C34 H34B 108.1 . . ?
C35 C34 C33 110.9(5) . . ?
C35 C34 H34A 109.5 . . ?
C35 C34 H34B 109.5 . . ?
C34 C35 H35A 109.7 . . ?
C34 C35 H35B 109.7 . . ?
H35A C35 H35B 108.2 . . ?
C36 C35 C34 109.9(5) . . ?
C36 C35 H35A 109.7 . . ?
C36 C35 H35B 109.7 . . ?
C35 C36 H36A 109.4 . . ?
C35 C36 H36B 109.4 . . ?
C35 C36 C37 111.0(5) . . ?
H36A C36 H36B 108.0 . . ?
C37 C36 H36A 109.4 . . ?
C37 C36 H36B 109.4 . . ?
C36 C37 H37A 109.3 . . ?
C36 C37 H37B 109.3 . . ?
C36 C37 C38 111.6(5) . . ?
H37A C37 H37B 108.0 . . ?
C38 C37 H37A 109.3 . . ?
C38 C37 H37B 109.3 . . ?
C33 C38 H38A 109.7 . . ?
C33 C38 H38B 109.7 . . ?
C37 C38 C33 109.9(5) . . ?
C37 C38 H38A 109.7 . . ?
C37 C38 H38B 109.7 . . ?
H38A C38 H38B 108.2 . . ?
P3 C39 H39A 109.1 . . ?
P3 C39 H39B 109.1 . . ?
H39A C39 H39B 107.8 . . ?
C40 C39 P3 112.5(4) . . ?
C40 C39 H39A 109.1 . . ?
C40 C39 H39B 109.1 . . ?
P4 C40 H40A 109.1 . . ?
P4 C40 H40B 109.1 . . ?
C39 C40 P4 112.4(4) . . ?
C39 C40 H40A 109.1 . . ?
C39 C40 H40B 109.1 . . ?
H40A C40 H40B 107.9 . . ?
P4 C41 H41 108.3 . . ?
C42 C41 P4 110.9(4) . . ?
C42 C41 H41 108.3 . . ?
C42 C41 C46 110.2(5) . . ?
C46 C41 P4 110.8(4) . . ?
C46 C41 H41 108.3 . . ?
C41 C42 H42A 109.3 . . ?
C41 C42 H42B 109.3 . . ?
C41 C42 C43 111.6(5) . . ?
H42A C42 H42B 108.0 . . ?
C43 C42 H42A 109.3 . . ?
C43 C42 H42B 109.3 . . ?
C42 C43 H43A 109.5 . . ?
C42 C43 H43B 109.5 . . ?
H43A C43 H43B 108.1 . . ?
C44 C43 C42 110.7(5) . . ?
C44 C43 H43A 109.5 . . ?
C44 C43 H43B 109.5 . . ?
C43 C44 H44A 109.8 . . ?
C43 C44 H44B 109.8 . . ?
H44A C44 H44B 108.3 . . ?
C45 C44 C43 109.3(6) . . ?
C45 C44 H44A 109.8 . . ?
C45 C44 H44B 109.8 . . ?
C44 C45 H45A 109.1 . . ?
C44 C45 H45B 109.1 . . ?
C44 C45 C46 112.4(5) . . ?
H45A C45 H45B 107.8 . . ?
C46 C45 H45A 109.1 . . ?
C46 C45 H45B 109.1 . . ?
C41 C46 C45 112.0(5) . . ?
C41 C46 H46A 109.2 . . ?
C41 C46 H46B 109.2 . . ?
C45 C46 H46A 109.2 . . ?
C45 C46 H46B 109.2 . . ?
H46A C46 H46B 107.9 . . ?
P4 C47 H47 106.2 . . ?
C48 C47 P4 116.0(4) . . ?
C48 C47 H47 106.2 . . ?
C48 C47 C52 111.0(4) . . ?
C52 C47 P4 110.5(4) . . ?
C52 C47 H47 106.2 . . ?
C47 C48 H48A 109.6 . . ?
C47 C48 H48B 109.6 . . ?
C47 C48 C49 110.4(5) . . ?
H48A C48 H48B 108.1 . . ?
C49 C48 H48A 109.6 . . ?
C49 C48 H48B 109.6 . . ?
C48 C49 H49A 109.1 . . ?
C48 C49 H49B 109.1 . . ?
C48 C49 C50 112.4(5) . . ?
H49A C49 H49B 107.9 . . ?
C50 C49 H49A 109.1 . . ?
C50 C49 H49B 109.1 . . ?
C49 C50 H50A 109.8 . . ?
C49 C50 H50B 109.8 . . ?
H50A C50 H50B 108.2 . . ?
C51 C50 C49 109.6(5) . . ?
C51 C50 H50A 109.8 . . ?
C51 C50 H50B 109.8 . . ?
C50 C51 H51A 109.6 . . ?
C50 C51 H51B 109.6 . . ?
H51A C51 H51B 108.1 . . ?
C52 C51 C50 110.4(5) . . ?
C52 C51 H51A 109.6 . . ?
C52 C51 H51B 109.6 . . ?
C47 C52 C51 110.2(4) . . ?
C47 C52 H52A 109.6 . . ?
C47 C52 H52B 109.6 . . ?
C51 C52 H52A 109.6 . . ?
C51 C52 H52B 109.6 . . ?
H52A C52 H52B 108.1 . . ?
P3 C53 H53 106.7 . . ?
C54 C53 P3 110.6(4) . . ?
C54 C53 H53 106.7 . . ?
C58 C53 P3 116.8(4) . . ?
C58 C53 H53 106.7 . . ?
C58 C53 C54 108.8(4) . . ?
C53 C54 H54A 109.0 . . ?
C53 C54 H54B 109.0 . . ?
H54A C54 H54B 107.8 . . ?
C55 C54 C53 112.7(4) . . ?
C55 C54 H54A 109.0 . . ?
C55 C54 H54B 109.0 . . ?
C54 C55 H55A 109.4 . . ?
C54 C55 H55B 109.4 . . ?
C54 C55 C56 111.0(5) . . ?
H55A C55 H55B 108.0 . . ?
C56 C55 H55A 109.4 . . ?
C56 C55 H55B 109.4 . . ?
C55 C56 H56A 109.5 . . ?
C55 C56 H56B 109.5 . . ?
H56A C56 H56B 108.1 . . ?
C57 C56 C55 110.8(5) . . ?
C57 C56 H56A 109.5 . . ?
C57 C56 H56B 109.5 . . ?
C56 C57 H57A 109.4 . . ?
C56 C57 H57B 109.4 . . ?
C56 C57 C58 111.2(5) . . ?
H57A C57 H57B 108.0 . . ?
C58 C57 H57A 109.4 . . ?
C58 C57 H57B 109.4 . . ?
C53 C58 C57 109.5(5) . . ?
C53 C58 H58A 109.8 . . ?
C53 C58 H58B 109.8 . . ?
C57 C58 H58A 109.8 . . ?
C57 C58 H58B 109.8 . . ?
H58A C58 H58B 108.2 . . ?
P3 C59 H59 108.5 . . ?
C60 C59 P3 112.2(4) . . ?
C60 C59 H59 108.5 . . ?
C60 C59 C64 109.4(5) . . ?
C64 C59 P3 109.7(4) . . ?
C64 C59 H59 108.5 . . ?
C59 C60 H60A 109.2 . . ?
C59 C60 H60B 109.2 . . ?
H60A C60 H60B 107.9 . . ?
C61 C60 C59 111.9(5) . . ?
C61 C60 H60A 109.2 . . ?
C61 C60 H60B 109.2 . . ?
C60 C61 H61A 109.2 . . ?
C60 C61 H61B 109.2 . . ?
H61A C61 H61B 107.9 . . ?
C62 C61 C60 112.1(6) . . ?
C62 C61 H61A 109.2 . . ?
C62 C61 H61B 109.2 . . ?
C61 C62 H62A 109.8 . . ?
C61 C62 H62B 109.8 . . ?
C61 C62 C63 109.4(5) . . ?
H62A C62 H62B 108.2 . . ?
C63 C62 H62A 109.8 . . ?
C63 C62 H62B 109.8 . . ?
C62 C63 H63A 109.3 . . ?
C62 C63 H63B 109.3 . . ?
H63A C63 H63B 107.9 . . ?
C64 C63 C62 111.7(6) . . ?
C64 C63 H63A 109.3 . . ?
C64 C63 H63B 109.3 . . ?
C59 C64 H64A 109.2 . . ?
C59 C64 H64B 109.2 . . ?
C63 C64 C59 112.1(5) . . ?
C63 C64 H64A 109.2 . . ?
C63 C64 H64B 109.2 . . ?
H64A C64 H64B 107.9 . . ?

loop_
_geom_bond_atom_site_label_1
_geom_bond_atom_site_label_2
_geom_bond_distance
_geom_bond_site_symmetry_2
_geom_bond_publ_flag
Ni1 P1 2.1483(18) . ?
Ni1 P2 2.1427(18) . ?
Ni1 Si1 2.2627(17) . ?
Ni1 Si4 2.2754(18) . ?
Ni2 P3 2.1465(18) . ?
Ni2 P4 2.1433(17) . ?
Ni2 Si2 2.2735(17) . ?
Ni2 Si3 2.2612(18) . ?
P1 C14 1.856(6) . ?
P1 C15 1.840(6) . ?
P1 C21 1.852(6) . ?
P2 C13 1.870(6) . ?
P2 C27 1.849(6) . ?
P2 C33 1.834(6) . ?
P3 C39 1.850(6) . ?
P3 C53 1.827(5) . ?
P3 C59 1.859(6) . ?
P4 C40 1.860(5) . ?
P4 C41 1.850(6) . ?
P4 C47 1.854(5) . ?
Si1 H1 0.9800 . ?
Si1 Si3 2.349(2) . ?
Si1 C1 1.921(5) . ?
Si2 H2 0.9800 . ?
Si2 Si4 2.351(2) . ?
Si2 C2 1.886(5) . ?
Si3 H3 0.9800 . ?
Si3 C7 1.911(6) . ?
Si4 H4 0.9800 . ?
Si4 C8 1.902(5) . ?
C1 C2 1.408(7) . ?
C1 C6 1.391(7) . ?
C2 C3 1.419(7) . ?
C3 H3A 0.9300 . ?
C3 C4 1.387(7) . ?
C4 H4A 0.9300 . ?
C4 C5 1.389(8) . ?
C5 H5 0.9300 . ?
C5 C6 1.397(7) . ?
C6 H6 0.9300 . ?
C7 C8 1.418(7) . ?
C7 C12 1.414(7) . ?
C8 C9 1.404(7) . ?
C9 H9 0.9300 . ?
C9 C10 1.374(7) . ?
C10 H10 0.9300 . ?
C10 C11 1.388(8) . ?
C11 H11 0.9300 . ?
C11 C12 1.370(8) . ?
C12 H12 0.9300 . ?
C13 H13A 0.9700 . ?
C13 H13B 0.9700 . ?
C13 C14 1.524(8) . ?
C14 H14A 0.9700 . ?
C14 H14B 0.9700 . ?
C15 H15 0.9800 . ?
C15 C16 1.559(7) . ?
C15 C20 1.515(7) . ?
C16 H16A 0.9700 . ?
C16 H16B 0.9700 . ?
C16 C17 1.496(7) . ?
C17 H17A 0.9700 . ?
C17 H17B 0.9700 . ?
C17 C18 1.537(8) . ?
C18 H18A 0.9700 . ?
C18 H18B 0.9700 . ?
C18 C19 1.529(8) . ?
C19 H19A 0.9700 . ?
C19 H19B 0.9700 . ?
C19 C20 1.522(7) . ?
C20 H20A 0.9700 . ?
C20 H20B 0.9700 . ?
C21 H21 0.9800 . ?
C21 C22 1.514(8) . ?
C21 C26 1.533(8) . ?
C22 H22A 0.9700 . ?
C22 H22B 0.9700 . ?
C22 C23 1.544(8) . ?
C23 H23A 0.9700 . ?
C23 H23B 0.9700 . ?
C23 C24 1.513(9) . ?
C24 H24A 0.9700 . ?
C24 H24B 0.9700 . ?
C24 C25 1.517(9) . ?
C25 H25A 0.9700 . ?
C25 H25B 0.9700 . ?
C25 C26 1.522(8) . ?
C26 H26A 0.9700 . ?
C26 H26B 0.9700 . ?
C27 H27 0.9800 . ?
C27 C28 1.516(8) . ?
C27 C32 1.522(8) . ?
C28 H28A 0.9700 . ?
C28 H28B 0.9700 . ?
C28 C29 1.521(8) . ?
C29 H29A 0.9700 . ?
C29 H29B 0.9700 . ?
C29 C30 1.549(9) . ?
C30 H30A 0.9700 . ?
C30 H30B 0.9700 . ?
C30 C31 1.510(9) . ?
C31 H31A 0.9700 . ?
C31 H31B 0.9700 . ?
C31 C32 1.541(8) . ?
C32 H32A 0.9700 . ?
C32 H32B 0.9700 . ?
C33 H33 0.9800 . ?
C33 C34 1.524(8) . ?
C33 C38 1.540(7) . ?
C34 H34A 0.9700 . ?
C34 H34B 0.9700 . ?
C34 C35 1.518(8) . ?
C35 H35A 0.9700 . ?
C35 H35B 0.9700 . ?
C35 C36 1.512(8) . ?
C36 H36A 0.9700 . ?
C36 H36B 0.9700 . ?
C36 C37 1.522(8) . ?
C37 H37A 0.9700 . ?
C37 H37B 0.9700 . ?
C37 C38 1.529(8) . ?
C38 H38A 0.9700 . ?
C38 H38B 0.9700 . ?
C39 H39A 0.9700 . ?
C39 H39B 0.9700 . ?
C39 C40 1.533(7) . ?
C40 H40A 0.9700 . ?
C40 H40B 0.9700 . ?
C41 H41 0.9800 . ?
C41 C42 1.523(8) . ?
C41 C46 1.529(8) . ?
C42 H42A 0.9700 . ?
C42 H42B 0.9700 . ?
C42 C43 1.547(8) . ?
C43 H43A 0.9700 . ?
C43 H43B 0.9700 . ?
C43 C44 1.527(9) . ?
C44 H44A 0.9700 . ?
C44 H44B 0.9700 . ?
C44 C45 1.508(8) . ?
C45 H45A 0.9700 . ?
C45 H45B 0.9700 . ?
C45 C46 1.529(8) . ?
C46 H46A 0.9700 . ?
C46 H46B 0.9700 . ?
C47 H47 0.9800 . ?
C47 C48 1.505(7) . ?
C47 C52 1.525(7) . ?
C48 H48A 0.9700 . ?
C48 H48B 0.9700 . ?
C48 C49 1.527(7) . ?
C49 H49A 0.9700 . ?
C49 H49B 0.9700 . ?
C49 C50 1.535(8) . ?
C50 H50A 0.9700 . ?
C50 H50B 0.9700 . ?
C50 C51 1.529(8) . ?
C51 H51A 0.9700 . ?
C51 H51B 0.9700 . ?
C51 C52 1.526(7) . ?
C52 H52A 0.9700 . ?
C52 H52B 0.9700 . ?
C53 H53 0.9800 . ?
C53 C54 1.546(8) . ?
C53 C58 1.533(7) . ?
C54 H54A 0.9700 . ?
C54 H54B 0.9700 . ?
C54 C55 1.503(7) . ?
C55 H55A 0.9700 . ?
C55 H55B 0.9700 . ?
C55 C56 1.519(8) . ?
C56 H56A 0.9700 . ?
C56 H56B 0.9700 . ?
C56 C57 1.515(8) . ?
C57 H57A 0.9700 . ?
C57 H57B 0.9700 . ?
C57 C58 1.547(8) . ?
C58 H58A 0.9700 . ?
C58 H58B 0.9700 . ?
C59 H59 0.9800 . ?
C59 C60 1.526(8) . ?
C59 C64 1.533(8) . ?
C60 H60A 0.9700 . ?
C60 H60B 0.9700 . ?
C60 C61 1.503(8) . ?
C61 H61A 0.9700 . ?
C61 H61B 0.9700 . ?
C61 C62 1.500(9) . ?
C62 H62A 0.9700 . ?
C62 H62B 0.9700 . ?
C62 C63 1.523(9) . ?
C63 H63A 0.9700 . ?
C63 H63B 0.9700 . ?
C63 C64 1.514(8) . ?
C64 H64A 0.9700 . ?
C64 H64B 0.9700 . ?

loop_
_smtbx_masks_void_nr
_smtbx_masks_void_average_x
_smtbx_masks_void_average_y
_smtbx_masks_void_average_z
_smtbx_masks_void_volume
_smtbx_masks_void_count_electrons
_smtbx_masks_void_content
1 0.176 -0.252 0.250 215.8 51.9 ?
2 -0.176 0.252 0.750 215.8 51.9 ?
3 0.374 0.729 0.826 15.6 0.3 ?
4 0.626 0.271 0.174 15.6 0.3 ?
